data_7709700
loop_
_publ_author_name
'Hylland, Knut T.'
'Schmidtke, Inga L.'
'Wragg, David S.'
'Nova, Ainara'
'Tilset, Mats'

_publ_section_title
;
 Synthesis of substituted (N,C) and (N,C,C) Au(iii) complexes: the
 influence of sterics and electronics on cyclometalation reactions
;
_journal_name_full 'Dalton Transactions'
_journal_paper_doi 10.1039/D2DT00371F
_journal_year 2022
_chemical_formula_moiety 'C17 H15 Au F3 N O2'
_chemical_formula_sum 'C17 H15 Au F3 N O2'
_chemical_formula_weight 519.27
_space_group_crystal_system monoclinic
_space_group_IT_number 9
_space_group_name_Hall 'C -2yc'
_space_group_name_H-M_alt 'C 1 c 1'
_atom_sites_solution_hydrogens geom
_audit_creation_date 2021-10-06
_audit_creation_method
;
Olex2 1.3
(compiled 2020.11.12 svn.r5f609507 for OlexSys, GUI svn.r6272)
;
_audit_update_record
;
2021-10-06 deposited with the CCDC.	2022-03-04 downloaded from the CCDC.
;
_cell_angle_alpha 90
_cell_angle_beta 112.368(2)
_cell_angle_gamma 90
_cell_formula_units_Z 16
_cell_length_a 26.1042(19)
_cell_length_b 13.5893(10)
_cell_length_c 19.3988(14)
_cell_measurement_reflns_used 9990
_cell_measurement_temperature 100.0
_cell_measurement_theta_max 30.55
_cell_measurement_theta_min 2.23
_cell_volume 6363.7(8)
_computing_cell_refinement 'SAINT V8.40A (Bruker, 2019)'
_computing_data_reduction 'SAINT V8.40A (Bruker, 2019)'
_computing_molecular_graphics 'Olex2 1.3 (Dolomanov et al., 2009)'
_computing_publication_material 'Olex2 1.3 (Dolomanov et al., 2009)'
_computing_structure_refinement 'SHELXL 2018/3 (Sheldrick, 2015)'
_computing_structure_solution 'SHELXT 2014/5 (Sheldrick, 2014)'
_diffrn_ambient_temperature 100.0
_diffrn_detector 'Bruker Photon 100 area detector'
_diffrn_detector_area_resol_mean 10.42
_diffrn_detector_type 'CMOS area detector'
_diffrn_measured_fraction_theta_full 0.997
_diffrn_measured_fraction_theta_max 0.997
_diffrn_measurement_device 'three-circle diffractometer'
_diffrn_measurement_device_type 'Bruker D8 Venture'
_diffrn_measurement_method '\w and \f shutterless scans'
_diffrn_radiation_monochromator 'mirror optics'
_diffrn_radiation_probe x-ray
_diffrn_radiation_type MoK\a
_diffrn_radiation_wavelength 0.71073
_diffrn_reflns_av_R_equivalents 0.0368
_diffrn_reflns_av_unetI/netI 0.0347
_diffrn_reflns_Laue_measured_fraction_full 0.997
_diffrn_reflns_Laue_measured_fraction_max 0.997
_diffrn_reflns_limit_h_max 37
_diffrn_reflns_limit_h_min -37
_diffrn_reflns_limit_k_max 19
_diffrn_reflns_limit_k_min -19
_diffrn_reflns_limit_l_max 27
_diffrn_reflns_limit_l_min -27
_diffrn_reflns_number 84078
_diffrn_reflns_point_group_measured_fraction_full 0.997
_diffrn_reflns_point_group_measured_fraction_max 0.997
_diffrn_reflns_theta_full 25.242
_diffrn_reflns_theta_max 30.587
_diffrn_reflns_theta_min 2.231
_diffrn_source 'microfocus sealed X-ray tube'
_diffrn_source_current 1.0
_diffrn_source_power 0.05
_diffrn_source_type 'Incoatec I\ms'
_diffrn_source_voltage 50.0
_diffrn_standards_number 0
_exptl_absorpt_coefficient_mu 9.289
_exptl_absorpt_correction_T_max 0.7461
_exptl_absorpt_correction_T_min 0.6101
_exptl_absorpt_correction_type multi-scan
_exptl_absorpt_process_details
;
SADABS-2016/2 (Bruker,2016/2) was used for absorption correction.
wR2(int) was 0.0992 before and 0.0444 after correction.
The Ratio of minimum to maximum transmission is 0.8177.
The \l/2 correction factor is Not present.
;
_exptl_crystal_colour colourless
_exptl_crystal_colour_primary colourless
_exptl_crystal_density_diffrn 2.168
_exptl_crystal_description block
_exptl_crystal_F_000 3936
_exptl_crystal_size_max 0.22
_exptl_crystal_size_mid 0.18
_exptl_crystal_size_min 0.15
_refine_diff_density_max 2.127
_refine_diff_density_min -1.163
_refine_diff_density_rms 0.136
_refine_ls_abs_structure_details
;
 Refined as a perfect inversion twin.
;
_refine_ls_abs_structure_Flack 0.5
_refine_ls_extinction_method none
_refine_ls_goodness_of_fit_ref 0.948
_refine_ls_hydrogen_treatment constr
_refine_ls_matrix_type full
_refine_ls_number_parameters 431
_refine_ls_number_reflns 19420
_refine_ls_number_restraints 2
_refine_ls_restrained_S_all 0.947
_refine_ls_R_factor_all 0.0563
_refine_ls_R_factor_gt 0.0281
_refine_ls_shift/su_max 1.947
_refine_ls_shift/su_mean 0.146
_refine_ls_structure_factor_coef Fsqd
_refine_ls_weighting_details 'w=1/[\s^2^(Fo^2^)+(0.0240P)^2^+46.6151P] where P=(Fo^2^+2Fc^2^)/3'
_refine_ls_weighting_scheme calc
_refine_ls_wR_factor_gt 0.0542
_refine_ls_wR_factor_ref 0.0633
_reflns_Friedel_coverage 0.999
_reflns_Friedel_fraction_full 0.997
_reflns_Friedel_fraction_max 0.997
_reflns_number_gt 13543
_reflns_number_total 19420
_reflns_threshold_expression 'I > 2\s(I)'
_cod_data_source_file d2dt00371f2.cif
_cod_data_source_block mo_il_63_tol_0m_b
_cod_database_code 7709700
_shelx_shelxl_version_number 2018/3
_shelx_space_group_comment
;
The symmetry employed for this shelxl refinement is uniquely defined
by the following loop, which should always be used as a source of
symmetry information in preference to the above space-group names.
They are only intended as comments.
;
_shelx_estimated_absorpt_t_max 0.336
_shelx_estimated_absorpt_t_min 0.234
_olex2_refinement_description
;
1. Fixed Uiso
 At 1.2 times of:
  All C(H) groups, All C(H,H) groups
 At 1.5 times of:
  All C(H,H,H) groups
2. Uiso/Uaniso restraints and constraints
Uanis(C01Y) = Uanis(C01P) = Uanis(C026) = Uanis(C01H) = Uanis(C02A) =
Uanis(C015) = Uanis(C027) = Uanis(C00N) = Uanis(C02T) = Uanis(C02H) =
Uanis(C024) = Uanis(C00H) = Uanis(C021) = Uanis(C01W) = Uanis(C02D) =
Uanis(C02R) = Uanis(C01M) = Uanis(C01B) = Uanis(C02M) = Uanis(C00Q) =
Uanis(C01X) = Uanis(C02C) = Uanis(C019) = Uanis(C02P) = Uanis(C02G) =
Uanis(C014) = Uanis(C00Y) = Uanis(C00S) = Uanis(C00I) = Uanis(C00R) =
Uanis(C01O) = Uanis(C00X) = Uanis(C01J) = Uanis(C01N) = Uanis(C01I) =
Uanis(C023) = Uanis(C013) = Uanis(C02I) = Uanis(C017) = Uanis(C01L) =
Uanis(C00M) = Uanis(C00O) = Uanis(C016) = Uanis(C02Q)
Uanis(C02B) = Uanis(C01Q) = Uanis(C00B) = Uanis(C029) = Uanis(C02J) =
Uanis(C02N) = Uanis(C02U) = Uanis(C02L)
Uanis(N01K) = Uanis(N00A) = Uanis(N00K) = Uanis(N00W)
Uanis(C01Z) = Uanis(C00T) = Uanis(C02F) = Uanis(C020) = Uanis(C00V) =
Uanis(C01D) = Uanis(C01U) = Uanis(C028)
Uanis(C3) = Uanis(C012) = Uanis(C00U) = Uanis(C025)
Uanis(C7) = Uanis(C01V) = Uanis(C02S) = Uanis(C01S)
Uanis(O2) = Uanis(O1) = Uanis(O00G) = Uanis(O00L) = Uanis(O007) = Uanis(O00J) =
Uanis(O00Z) = Uanis(O009)
3.a Secondary CH2 refined with riding coordinates:
 C00B(H00C,H00D), C00T(H00E,H00F), C00V(H00A,H00B), C01D(H01A,H01B), C01Q(H01C,
 H01D), C01U(H01G,H01K), C01Z(H01E,H01F), C020(H02D,H02E), C028(H02R,H02S),
 C02F(H02J,H02K), C02N(H02Z,H), C02U(H02O,H02Q)
3.b Aromatic/amide H refined with riding coordinates:
 C00I(H00I), C00M(H00M), C00Q(H00Q), C014(H014), C016(H016), C019(H019),
 C01H(H01H), C01I(H01I), C01J(H01J), C01N(H01N), C01O(H01O), C01P(H01P),
 C01W(H01W), C01X(H01X), C01Y(H01Y), C023(H023), C024(H024), C026(H026),
 C02C(H02U), C02G(H02G), C02M(H02Y), C02P(H02P), C02R(H02), C02T(H02T)
3.c Idealised Me refined as rotating group:
 C029(H02F,H02H,H02I), C02B(H02A,H02B,H02C), C02J(H02V,H02W,H02X), C02L(H02L,
 H02M,H02N)
;
_olex2_date_sample_data_collection 2021-08-24
_olex2_date_sample_submission 2021-08-22
_olex2_submission_special_instructions 'No special instructions were received'

loop_
_space_group_symop_operation_xyz
'x, y, z'
'x, -y, z+1/2'
'x+1/2, y+1/2, z'
'x+1/2, -y+1/2, z+1/2'

loop_
_atom_site_label
_atom_site_type_symbol
_atom_site_fract_x
_atom_site_fract_y
_atom_site_fract_z
_atom_site_U_iso_or_equiv
_atom_site_adp_type
_atom_site_occupancy
_atom_site_site_symmetry_order
_atom_site_calc_flag
_atom_site_refinement_flags_posn
_atom_site_refinement_flags_adp
_atom_site_refinement_flags_occupancy
_atom_site_disorder_assembly
_atom_site_disorder_group
Au01 Au 0.74867(2) 0.37621(5) 0.61673(3) 0.0183(2) Uani 1 1 d . . . . .
Au02 Au 0.78677(2) 0.62295(6) 0.63763(3) 0.0165(2) Uani 1 1 d . . . . .
Au03 Au 0.18409(2) 0.37708(6) 0.37088(3) 0.0164(2) Uani 1 1 d . . . . .
Au04 Au 0.72205(2) 0.12389(6) 0.39169(3) 0.0188(2) Uani 1 1 d . . . . .
O007 O 0.6721(5) 0.3941(11) 0.6205(8) 0.0282(4) Uani 1 1 d . . . . .
O009 O 0.1040(7) 0.3898(11) 0.2865(9) 0.0282(4) Uani 1 1 d . . . . .
N00A N 0.7138(6) 0.3795(11) 0.4973(10) 0.0174(6) Uani 1 1 d . . . . .
C00B C 0.5687(10) 0.655(2) 0.3586(14) 0.0442(9) Uani 1 1 d . . . . .
H00C H 0.576930 0.649807 0.312928 0.053 Uiso 1 1 calc R U . . .
H00D H 0.551595 0.720229 0.357661 0.053 Uiso 1 1 calc R U . . .
F00E F 0.5696(5) 0.4589(8) 0.5929(7) 0.051(3) Uani 1 1 d . . . . .
F00F F 0.5852(6) 0.4791(10) 0.7030(8) 0.060(4) Uani 1 1 d . . . . .
O00G O 0.8657(7) 0.6115(12) 0.7213(9) 0.0282(4) Uani 1 1 d . . . . .
C00H C 0.6557(7) 0.1445(14) 0.4107(10) 0.0206(2) Uani 1 1 d . . . . .
C00I C 0.8631(5) 0.3278(9) 0.5181(6) 0.0206(2) Uani 1 1 d . . . . .
H00I H 0.860156 0.314432 0.468651 0.025 Uiso 1 1 calc R U . . .
O00J O 0.6857(3) 0.4027(8) 0.7431(5) 0.0282(4) Uani 1 1 d . . . . .
N00K N 0.8172(7) 0.6070(12) 0.5511(10) 0.0174(6) Uani 1 1 d . . . . .
O00L O 0.8462(5) 0.5991(7) 0.8232(6) 0.0282(4) Uani 1 1 d . . . . .
C00M C 0.6204(8) 0.6564(13) 0.4948(8) 0.0206(2) Uani 1 1 d . . . . .
H00M H 0.585525 0.666407 0.498442 0.025 Uiso 1 1 calc R U . . .
C00N C 0.3024(10) 0.3520(15) 0.4488(12) 0.0206(2) Uani 1 1 d . . . . .
C00O C 0.6226(7) 0.6519(11) 0.4246(9) 0.0206(2) Uani 1 1 d . . . . .
C00Q C 0.8275(5) 0.1030(10) 0.6327(7) 0.0206(2) Uani 1 1 d . . . . .
H00Q H 0.865699 0.094637 0.662741 0.025 Uiso 1 1 calc R U . . .
C00R C 0.9087(5) 0.3241(8) 0.5665(5) 0.0206(2) Uani 1 1 d . . . . .
C00S C 0.8154(5) 0.3495(12) 0.5277(9) 0.0206(2) Uani 1 1 d . . . . .
C00T C 0.2965(9) 0.3452(17) 0.3657(10) 0.0224(6) Uani 1 1 d . . . . .
H00E H 0.312228 0.282213 0.357145 0.027 Uiso 1 1 calc R U . . .
H00F H 0.317044 0.399718 0.354118 0.027 Uiso 1 1 calc R U . . .
C00U C 0.6558(6) 0.4052(15) 0.6747(9) 0.0242(8) Uani 1 1 d . . . . .
C00V C 0.7981(5) 0.3707(12) 0.7267(9) 0.0224(6) Uani 1 1 d . . . . .
H00A H 0.796776 0.434051 0.751119 0.027 Uiso 1 1 calc R U . . .
H00B H 0.785576 0.317796 0.751766 0.027 Uiso 1 1 calc R U . . .
N00W N 0.1520(7) 0.3971(12) 0.4574(10) 0.0174(6) Uani 1 1 d . . . . .
C00X C 0.8675(6) 0.3373(10) 0.6651(6) 0.0206(2) Uani 1 1 d . . . . .
C00Y C 0.7532(5) 0.3696(11) 0.4676(9) 0.0206(2) Uani 1 1 d . . . . .
O00Z O 0.1235(5) 0.3835(7) 0.1816(6) 0.0282(4) Uani 1 1 d . . . . .
F011 F 0.9615(4) 0.5202(6) 0.8168(8) 0.079(5) Uani 1 1 d . . . . .
C012 C 0.8773(10) 0.6070(17) 0.7912(13) 0.0242(8) Uani 1 1 d . . . . .
C013 C 0.7778(9) 0.6127(14) 0.4826(13) 0.0206(2) Uani 1 1 d . . . . .
C014 C 0.7391(5) 0.3746(9) 0.3902(8) 0.0206(2) Uani 1 1 d . . . . .
H014 H 0.766440 0.369497 0.369075 0.025 Uiso 1 1 calc R U . . .
C015 C 0.2496(10) 0.3733(14) 0.5284(15) 0.0206(2) Uani 1 1 d . . . . .
C016 C 0.6726(10) 0.6362(14) 0.4193(14) 0.0206(2) Uani 1 1 d . . . . .
H016 H 0.674316 0.631658 0.371352 0.025 Uiso 1 1 calc R U . . .
C017 C 0.7183(11) 0.6324(15) 0.5521(14) 0.0206(2) Uani 1 1 d . . . . .
F018 F 0.9473(4) 0.5394(6) 0.8996(5) 0.053(3) Uani 1 1 d . . . . .
C019 C 0.6607(6) 0.3936(13) 0.4524(9) 0.0206(2) Uani 1 1 d . . . . .
H019 H 0.631764 0.400417 0.470485 0.025 Uiso 1 1 calc R U . . .
C01B C 0.7114(5) 0.1357(11) 0.5368(9) 0.0206(2) Uani 1 1 d . . . . .
C01D C 0.8623(5) 0.3480(9) 0.7319(7) 0.0224(6) Uani 1 1 d . . . . .
H01A H 0.886601 0.402653 0.759400 0.027 Uiso 1 1 calc R U . . .
H01B H 0.875795 0.287215 0.761339 0.027 Uiso 1 1 calc R U . . .
F01G F 0.9674(7) 0.6704(13) 0.8517(14) 0.116(7) Uani 1 1 d . . . . .
C01H C 0.1796(10) 0.3988(16) 0.5896(13) 0.0206(2) Uani 1 1 d . . . . .
H01H H 0.207928 0.397836 0.638116 0.025 Uiso 1 1 calc R U . . .
C01I C 0.8449(7) 0.5822(10) 0.4295(9) 0.0206(2) Uani 1 1 d . . . . .
H01I H 0.853202 0.565761 0.387302 0.025 Uiso 1 1 calc R U . . .
C01J C 0.8702(8) 0.5896(14) 0.5619(9) 0.0206(2) Uani 1 1 d . . . . .
H01J H 0.897272 0.580143 0.610677 0.025 Uiso 1 1 calc R U . . .
N01K N 0.7523(6) 0.1226(10) 0.5110(10) 0.0174(6) Uani 1 1 d . . . . .
C01L C 0.6689(10) 0.6464(15) 0.5629(12) 0.0206(2) Uani 1 1 d . . . . .
C01M C 0.6615(5) 0.1470(11) 0.4839(8) 0.0206(2) Uani 1 1 d . . . . .
C01N C 0.8855(7) 0.5854(10) 0.4961(8) 0.0206(2) Uani 1 1 d . . . . .
H01N H 0.923215 0.585017 0.501383 0.025 Uiso 1 1 calc R U . . .
C01O C 0.9114(5) 0.3300(8) 0.6405(6) 0.0206(2) Uani 1 1 d . . . . .
H01O H 0.947502 0.328918 0.678449 0.025 Uiso 1 1 calc R U . . .
C01P C 0.0851(7) 0.4233(10) 0.5067(8) 0.0206(2) Uani 1 1 d . . . . .
H01P H 0.048061 0.441617 0.498456 0.025 Uiso 1 1 calc R U . . .
C01Q C 0.9660(6) 0.2971(13) 0.5645(8) 0.0442(9) Uani 1 1 d . . . . .
H01C H 0.967603 0.320854 0.517084 0.053 Uiso 1 1 calc R U . . .
H01D H 0.995463 0.331159 0.605840 0.053 Uiso 1 1 calc R U . . .
C01S C 0.0319(8) 0.4171(13) 0.1724(10) 0.0335(12) Uani 1 1 d . . . . .
C01U C 0.6114(5) 0.1663(9) 0.2707(7) 0.0224(6) Uani 1 1 d . . . . .
H01G H 0.582936 0.125629 0.232822 0.027 Uiso 1 1 calc R U . . .
H01K H 0.606601 0.235642 0.253762 0.027 Uiso 1 1 calc R U . . .
C01V C 0.9401(8) 0.6001(13) 0.8366(10) 0.0335(12) Uani 1 1 d . . . . .
C01W C 0.5558(5) 0.1851(7) 0.3577(6) 0.0206(2) Uani 1 1 d . . . . .
H01W H 0.523673 0.201195 0.315204 0.025 Uiso 1 1 calc R U . . .
C01X C 0.7784(4) 0.1128(10) 0.6619(7) 0.0206(2) Uani 1 1 d . . . . .
H01X H 0.785843 0.105182 0.713516 0.025 Uiso 1 1 calc R U . . .
C01Y C 0.1002(8) 0.4103(14) 0.4515(9) 0.0206(2) Uani 1 1 d . . . . .
H01Y H 0.072094 0.410216 0.402827 0.025 Uiso 1 1 calc R U . . .
C01Z C 0.2347(9) 0.3513(14) 0.3146(12) 0.0224(6) Uani 1 1 d . . . . .
H01E H 0.223508 0.288735 0.286683 0.027 Uiso 1 1 calc R U . . .
H01F H 0.229604 0.404640 0.277775 0.027 Uiso 1 1 calc R U . . .
C020 C 0.7354(9) 0.6429(14) 0.6948(12) 0.0224(6) Uani 1 1 d . . . . .
H02D H 0.738847 0.586090 0.728298 0.027 Uiso 1 1 calc R U . . .
H02E H 0.746543 0.702907 0.725901 0.027 Uiso 1 1 calc R U . . .
C021 C 0.6060(6) 0.1560(10) 0.3532(6) 0.0206(2) Uani 1 1 d . . . . .
C023 C 0.7901(10) 0.6027(16) 0.4200(13) 0.0206(2) Uani 1 1 d . . . . .
H023 H 0.762046 0.609396 0.371553 0.025 Uiso 1 1 calc R U . . .
C024 C 0.2989(10) 0.3662(14) 0.5906(14) 0.0206(2) Uani 1 1 d . . . . .
H024 H 0.298492 0.368682 0.639262 0.025 Uiso 1 1 calc R U . . .
C025 C 0.0936(10) 0.3964(17) 0.2173(13) 0.0242(8) Uani 1 1 d . . . . .
C026 C 0.1257(7) 0.4093(10) 0.5820(9) 0.0206(2) Uani 1 1 d . . . . .
H026 H 0.115285 0.407566 0.623859 0.025 Uiso 1 1 calc R U . . .
C027 C 0.2537(11) 0.3669(15) 0.4592(14) 0.0206(2) Uani 1 1 d . . . . .
C028 C 0.6664(5) 0.1317(12) 0.2821(9) 0.0224(6) Uani 1 1 d . . . . .
H02R H 0.682123 0.175641 0.254487 0.027 Uiso 1 1 calc R U . . .
H02S H 0.663079 0.065289 0.259781 0.027 Uiso 1 1 calc R U . . .
C029 C 0.5259(5) 0.5759(10) 0.3549(7) 0.0442(9) Uani 1 1 d . . . . .
H02F H 0.491416 0.588728 0.312172 0.066 Uiso 1 1 calc R U . . .
H02H H 0.518656 0.577360 0.400909 0.066 Uiso 1 1 calc R U . . .
H02I H 0.540254 0.511006 0.349338 0.066 Uiso 1 1 calc R U . . .
C02A C 0.1938(9) 0.3894(14) 0.5277(13) 0.0206(2) Uani 1 1 d . . . . .
C02B C 0.9771(5) 0.1883(11) 0.5711(6) 0.0442(9) Uani 1 1 d . . . . .
H02A H 0.946156 0.153579 0.533367 0.066 Uiso 1 1 calc R U . . .
H02B H 0.980904 0.166005 0.620876 0.066 Uiso 1 1 calc R U . . .
H02C H 1.011349 0.174421 0.563421 0.066 Uiso 1 1 calc R U . . .
C02C C 0.8047(6) 0.1086(12) 0.5563(9) 0.0206(2) Uani 1 1 d . . . . .
H02U H 0.830139 0.101517 0.532329 0.025 Uiso 1 1 calc R U . . .
C02D C 0.5574(5) 0.1883(8) 0.4299(5) 0.0206(2) Uani 1 1 d . . . . .
C02F C 0.6735(9) 0.6530(17) 0.6389(10) 0.0224(6) Uani 1 1 d . . . . .
H02J H 0.651053 0.600392 0.648876 0.027 Uiso 1 1 calc R U . . .
H02K H 0.658636 0.717168 0.646860 0.027 Uiso 1 1 calc R U . . .
C02G C 0.6835(4) 0.3874(10) 0.3459(7) 0.0206(2) Uani 1 1 d . . . . .
H02G H 0.671180 0.387995 0.293111 0.025 Uiso 1 1 calc R U . . .
C02H C 0.3499(7) 0.3554(11) 0.5810(9) 0.0206(2) Uani 1 1 d . . . . .
C02I C 0.7217(10) 0.6265(14) 0.4830(15) 0.0206(2) Uani 1 1 d . . . . .
C02J C 0.4802(5) 0.3054(11) 0.4157(6) 0.0442(9) Uani 1 1 d . . . . .
H02V H 0.471041 0.298975 0.362057 0.066 Uiso 1 1 calc R U . . .
H02W H 0.503920 0.363034 0.434733 0.066 Uiso 1 1 calc R U . . .
H02X H 0.445973 0.313354 0.424923 0.066 Uiso 1 1 calc R U . . .
F02K F 0.5710(6) 0.3312(12) 0.6622(9) 0.066(4) Uani 1 1 d . . . . .
C02L C 0.4495(5) 0.3950(10) 0.6434(7) 0.0442(9) Uani 1 1 d . . . . .
H02L H 0.438441 0.463079 0.628392 0.066 Uiso 1 1 calc R U . . .
H02M H 0.460384 0.362999 0.605794 0.066 Uiso 1 1 calc R U . . .
H02N H 0.480810 0.394534 0.691564 0.066 Uiso 1 1 calc R U . . .
C02M C 0.7250(5) 0.1325(9) 0.6129(8) 0.0206(2) Uani 1 1 d . . . . .
H02Y H 0.696939 0.143996 0.631916 0.025 Uiso 1 1 calc R U . . .
C02N C 0.5113(6) 0.2109(14) 0.4565(8) 0.0442(9) Uani 1 1 d . . . . .
H02Z H 0.526817 0.221782 0.511044 0.053 Uiso 1 1 calc R U . . .
H H 0.485220 0.154804 0.445415 0.053 Uiso 1 1 calc R U . . .
C02P C 0.6516(4) 0.3975(10) 0.3756(7) 0.0206(2) Uani 1 1 d . . . . .
H02P H 0.614434 0.410155 0.343092 0.025 Uiso 1 1 calc R U . . .
C02Q C 0.8183(7) 0.3550(14) 0.6022(10) 0.0206(2) Uani 1 1 d . . . . .
C02R C 0.6131(5) 0.1636(9) 0.5007(6) 0.0206(2) Uani 1 1 d . . . . .
H02 H 0.613894 0.160271 0.549996 0.025 Uiso 1 1 calc R U . . .
C02S C 0.5986(8) 0.4125(19) 0.6597(11) 0.0335(12) Uani 1 1 d . . . . .
C02T C 0.3510(8) 0.3468(13) 0.5083(8) 0.0206(2) Uani 1 1 d . . . . .
H02T H 0.384990 0.337761 0.501728 0.025 Uiso 1 1 calc R U . . .
C02U C 0.4026(10) 0.341(2) 0.6501(14) 0.0442(9) Uani 1 1 d . . . . .
H02O H 0.396286 0.365300 0.694454 0.053 Uiso 1 1 calc R U . . .
H02Q H 0.411598 0.270373 0.657194 0.053 Uiso 1 1 calc R U . . .
O1 O 0.8031(5) 0.1068(11) 0.3895(8) 0.0282(4) Uani 1 1 d . . . . .
F9 F 0.8836(5) 0.0228(10) 0.3014(6) 0.044(3) Uani 1 1 d . . . . .
O2 O 0.7768(3) 0.0895(9) 0.2644(5) 0.0282(4) Uani 1 1 d . . . . .
C3 C 0.8091(6) 0.0962(15) 0.3269(9) 0.0242(8) Uani 1 1 d . . . . .
F5 F 0.9031(5) 0.0579(13) 0.4165(6) 0.102(6) Uani 1 1 d . . . . .
F6 F 0.8921(7) 0.1684(12) 0.3386(13) 0.103(7) Uani 1 1 d . . . . .
C7 C 0.8764(8) 0.0804(19) 0.3483(12) 0.0335(12) Uani 1 1 d . . . . .
F2 F 0.0201(4) 0.409(2) 0.1046(5) 0.221(13) Uani 1 1 d . . . . .
F4 F 0.0042(5) 0.3340(13) 0.1762(17) 0.150(11) Uani 1 1 d . . . . .
F7 F 0.0075(5) 0.4659(12) 0.2042(6) 0.100(6) Uani 1 1 d . . . . .

loop_
_atom_site_aniso_label
_atom_site_aniso_U_11
_atom_site_aniso_U_22
_atom_site_aniso_U_33
_atom_site_aniso_U_23
_atom_site_aniso_U_13
_atom_site_aniso_U_12
Au01 0.0242(6) 0.0175(5) 0.0144(5) -0.0010(3) 0.0085(5) -0.0022(4)
Au02 0.0164(5) 0.0213(5) 0.0127(5) 0.0001(3) 0.0064(4) -0.0013(4)
Au03 0.0160(5) 0.0218(5) 0.0118(5) 0.0013(3) 0.0056(4) -0.0003(4)
Au04 0.0223(6) 0.0221(6) 0.0129(5) -0.0012(3) 0.0075(4) -0.0024(4)
O007 0.0210(9) 0.0484(12) 0.0163(7) -0.0003(8) 0.0082(7) 0.0001(9)
O009 0.0210(9) 0.0484(12) 0.0163(7) -0.0003(8) 0.0082(7) 0.0001(9)
N00A 0.0197(15) 0.0192(13) 0.0136(10) 0.0005(10) 0.0068(11) -0.0022(11)
C00B 0.0229(16) 0.074(3) 0.031(2) -0.0091(19) 0.0059(14) -0.0001(17)
F00E 0.041(6) 0.055(5) 0.052(7) 0.015(4) 0.013(5) 0.005(4)
F00F 0.048(8) 0.050(8) 0.090(10) -0.030(7) 0.034(7) 0.004(6)
O00G 0.0210(9) 0.0484(12) 0.0163(7) -0.0003(8) 0.0082(7) 0.0001(9)
C00H 0.0227(5) 0.0214(5) 0.0186(5) 0.0009(4) 0.0088(4) -0.0012(4)
C00I 0.0227(5) 0.0214(5) 0.0186(5) 0.0009(4) 0.0088(4) -0.0012(4)
O00J 0.0210(9) 0.0484(12) 0.0163(7) -0.0003(8) 0.0082(7) 0.0001(9)
N00K 0.0197(15) 0.0192(13) 0.0136(10) 0.0005(10) 0.0068(11) -0.0022(11)
O00L 0.0210(9) 0.0484(12) 0.0163(7) -0.0003(8) 0.0082(7) 0.0001(9)
C00M 0.0227(5) 0.0214(5) 0.0186(5) 0.0009(4) 0.0088(4) -0.0012(4)
C00N 0.0227(5) 0.0214(5) 0.0186(5) 0.0009(4) 0.0088(4) -0.0012(4)
C00O 0.0227(5) 0.0214(5) 0.0186(5) 0.0009(4) 0.0088(4) -0.0012(4)
C00Q 0.0227(5) 0.0214(5) 0.0186(5) 0.0009(4) 0.0088(4) -0.0012(4)
C00R 0.0227(5) 0.0214(5) 0.0186(5) 0.0009(4) 0.0088(4) -0.0012(4)
C00S 0.0227(5) 0.0214(5) 0.0186(5) 0.0009(4) 0.0088(4) -0.0012(4)
C00T 0.0227(12) 0.0304(13) 0.0159(11) 0.0001(10) 0.0095(9) -0.0012(10)
C00U 0.0204(17) 0.0325(19) 0.0188(16) 0.0013(14) 0.0065(14) -0.0018(15)
C00V 0.0227(12) 0.0304(13) 0.0159(11) 0.0001(10) 0.0095(9) -0.0012(10)
N00W 0.0197(15) 0.0192(13) 0.0136(10) 0.0005(10) 0.0068(11) -0.0022(11)
C00X 0.0227(5) 0.0214(5) 0.0186(5) 0.0009(4) 0.0088(4) -0.0012(4)
C00Y 0.0227(5) 0.0214(5) 0.0186(5) 0.0009(4) 0.0088(4) -0.0012(4)
O00Z 0.0210(9) 0.0484(12) 0.0163(7) -0.0003(8) 0.0082(7) 0.0001(9)
F011 0.032(5) 0.024(4) 0.147(12) -0.002(5) -0.003(6) 0.014(4)
C012 0.0204(17) 0.0325(19) 0.0188(16) 0.0013(14) 0.0065(14) -0.0018(15)
C013 0.0227(5) 0.0214(5) 0.0186(5) 0.0009(4) 0.0088(4) -0.0012(4)
C014 0.0227(5) 0.0214(5) 0.0186(5) 0.0009(4) 0.0088(4) -0.0012(4)
C015 0.0227(5) 0.0214(5) 0.0186(5) 0.0009(4) 0.0088(4) -0.0012(4)
C016 0.0227(5) 0.0214(5) 0.0186(5) 0.0009(4) 0.0088(4) -0.0012(4)
C017 0.0227(5) 0.0214(5) 0.0186(5) 0.0009(4) 0.0088(4) -0.0012(4)
F018 0.029(4) 0.070(5) 0.046(5) 0.037(4) -0.002(3) -0.007(3)
C019 0.0227(5) 0.0214(5) 0.0186(5) 0.0009(4) 0.0088(4) -0.0012(4)
C01B 0.0227(5) 0.0214(5) 0.0186(5) 0.0009(4) 0.0088(4) -0.0012(4)
C01D 0.0227(12) 0.0304(13) 0.0159(11) 0.0001(10) 0.0095(9) -0.0012(10)
F01G 0.038(8) 0.042(7) 0.206(16) 0.011(8) -0.025(8) -0.017(6)
C01H 0.0227(5) 0.0214(5) 0.0186(5) 0.0009(4) 0.0088(4) -0.0012(4)
C01I 0.0227(5) 0.0214(5) 0.0186(5) 0.0009(4) 0.0088(4) -0.0012(4)
C01J 0.0227(5) 0.0214(5) 0.0186(5) 0.0009(4) 0.0088(4) -0.0012(4)
N01K 0.0197(15) 0.0192(13) 0.0136(10) 0.0005(10) 0.0068(11) -0.0022(11)
C01L 0.0227(5) 0.0214(5) 0.0186(5) 0.0009(4) 0.0088(4) -0.0012(4)
C01M 0.0227(5) 0.0214(5) 0.0186(5) 0.0009(4) 0.0088(4) -0.0012(4)
C01N 0.0227(5) 0.0214(5) 0.0186(5) 0.0009(4) 0.0088(4) -0.0012(4)
C01O 0.0227(5) 0.0214(5) 0.0186(5) 0.0009(4) 0.0088(4) -0.0012(4)
C01P 0.0227(5) 0.0214(5) 0.0186(5) 0.0009(4) 0.0088(4) -0.0012(4)
C01Q 0.0229(16) 0.074(3) 0.031(2) -0.0091(19) 0.0059(14) -0.0001(17)
C01S 0.026(2) 0.052(4) 0.0228(17) -0.004(2) 0.0098(15) -0.004(2)
C01U 0.0227(12) 0.0304(13) 0.0159(11) 0.0001(10) 0.0095(9) -0.0012(10)
C01V 0.026(2) 0.052(4) 0.0228(17) -0.004(2) 0.0098(15) -0.004(2)
C01W 0.0227(5) 0.0214(5) 0.0186(5) 0.0009(4) 0.0088(4) -0.0012(4)
C01X 0.0227(5) 0.0214(5) 0.0186(5) 0.0009(4) 0.0088(4) -0.0012(4)
C01Y 0.0227(5) 0.0214(5) 0.0186(5) 0.0009(4) 0.0088(4) -0.0012(4)
C01Z 0.0227(12) 0.0304(13) 0.0159(11) 0.0001(10) 0.0095(9) -0.0012(10)
C020 0.0227(12) 0.0304(13) 0.0159(11) 0.0001(10) 0.0095(9) -0.0012(10)
C021 0.0227(5) 0.0214(5) 0.0186(5) 0.0009(4) 0.0088(4) -0.0012(4)
C023 0.0227(5) 0.0214(5) 0.0186(5) 0.0009(4) 0.0088(4) -0.0012(4)
C024 0.0227(5) 0.0214(5) 0.0186(5) 0.0009(4) 0.0088(4) -0.0012(4)
C025 0.0204(17) 0.0325(19) 0.0188(16) 0.0013(14) 0.0065(14) -0.0018(15)
C026 0.0227(5) 0.0214(5) 0.0186(5) 0.0009(4) 0.0088(4) -0.0012(4)
C027 0.0227(5) 0.0214(5) 0.0186(5) 0.0009(4) 0.0088(4) -0.0012(4)
C028 0.0227(12) 0.0304(13) 0.0159(11) 0.0001(10) 0.0095(9) -0.0012(10)
C029 0.0229(16) 0.074(3) 0.031(2) -0.0091(19) 0.0059(14) -0.0001(17)
C02A 0.0227(5) 0.0214(5) 0.0186(5) 0.0009(4) 0.0088(4) -0.0012(4)
C02B 0.0229(16) 0.074(3) 0.031(2) -0.0091(19) 0.0059(14) -0.0001(17)
C02C 0.0227(5) 0.0214(5) 0.0186(5) 0.0009(4) 0.0088(4) -0.0012(4)
C02D 0.0227(5) 0.0214(5) 0.0186(5) 0.0009(4) 0.0088(4) -0.0012(4)
C02F 0.0227(12) 0.0304(13) 0.0159(11) 0.0001(10) 0.0095(9) -0.0012(10)
C02G 0.0227(5) 0.0214(5) 0.0186(5) 0.0009(4) 0.0088(4) -0.0012(4)
C02H 0.0227(5) 0.0214(5) 0.0186(5) 0.0009(4) 0.0088(4) -0.0012(4)
C02I 0.0227(5) 0.0214(5) 0.0186(5) 0.0009(4) 0.0088(4) -0.0012(4)
C02J 0.0229(16) 0.074(3) 0.031(2) -0.0091(19) 0.0059(14) -0.0001(17)
F02K 0.039(6) 0.048(8) 0.108(10) -0.005(7) 0.027(6) -0.013(5)
C02L 0.0229(16) 0.074(3) 0.031(2) -0.0091(19) 0.0059(14) -0.0001(17)
C02M 0.0227(5) 0.0214(5) 0.0186(5) 0.0009(4) 0.0088(4) -0.0012(4)
C02N 0.0229(16) 0.074(3) 0.031(2) -0.0091(19) 0.0059(14) -0.0001(17)
C02P 0.0227(5) 0.0214(5) 0.0186(5) 0.0009(4) 0.0088(4) -0.0012(4)
C02Q 0.0227(5) 0.0214(5) 0.0186(5) 0.0009(4) 0.0088(4) -0.0012(4)
C02R 0.0227(5) 0.0214(5) 0.0186(5) 0.0009(4) 0.0088(4) -0.0012(4)
C02S 0.026(2) 0.052(4) 0.0228(17) -0.004(2) 0.0098(15) -0.004(2)
C02T 0.0227(5) 0.0214(5) 0.0186(5) 0.0009(4) 0.0088(4) -0.0012(4)
C02U 0.0229(16) 0.074(3) 0.031(2) -0.0091(19) 0.0059(14) -0.0001(17)
O1 0.0210(9) 0.0484(12) 0.0163(7) -0.0003(8) 0.0082(7) 0.0001(9)
F9 0.026(6) 0.077(9) 0.035(6) -0.004(6) 0.018(5) -0.001(6)
O2 0.0210(9) 0.0484(12) 0.0163(7) -0.0003(8) 0.0082(7) 0.0001(9)
C3 0.0204(17) 0.0325(19) 0.0188(16) 0.0013(14) 0.0065(14) -0.0018(15)
F5 0.019(5) 0.263(17) 0.018(5) -0.001(7) 0.001(4) 0.030(8)
F6 0.041(7) 0.040(8) 0.24(2) -0.010(10) 0.072(10) -0.018(6)
C7 0.026(2) 0.052(4) 0.0228(17) -0.004(2) 0.0098(15) -0.004(2)
F2 0.024(5) 0.62(4) 0.011(4) -0.022(11) -0.003(3) 0.054(13)
F4 0.007(5) 0.049(8) 0.34(3) 0.006(12) 0.001(9) -0.010(5)
F7 0.031(5) 0.233(16) 0.028(4) -0.024(6) 0.004(4) 0.045(7)

loop_
_atom_type_symbol
_atom_type_description
_atom_type_scat_dispersion_real
_atom_type_scat_dispersion_imag
_atom_type_scat_source
C C 0.0033 0.0016 'International Tables Vol C Tables 4.2.6.8 and 6.1.1.4'
H H 0.0000 0.0000 'International Tables Vol C Tables 4.2.6.8 and 6.1.1.4'
Au Au -2.0133 8.8022 'International Tables Vol C Tables 4.2.6.8 and 6.1.1.4'
F F 0.0171 0.0103 'International Tables Vol C Tables 4.2.6.8 and 6.1.1.4'
N N 0.0061 0.0033 'International Tables Vol C Tables 4.2.6.8 and 6.1.1.4'
O O 0.0106 0.0060 'International Tables Vol C Tables 4.2.6.8 and 6.1.1.4'

loop_
_geom_angle_atom_site_label_1
_geom_angle_atom_site_label_2
_geom_angle_atom_site_label_3
_geom_angle
_geom_angle_site_symmetry_1
_geom_angle_site_symmetry_3
_geom_angle_publ_flag
O007 Au01 N00A 91.0(6) . . ?
C00V Au01 O007 101.9(5) . . ?
C00V Au01 N00A 167.1(5) . . ?
C02Q Au01 O007 174.0(6) . . ?
C02Q Au01 N00A 83.3(6) . . ?
C02Q Au01 C00V 83.8(6) . . ?
O00G Au02 N00K 92.9(7) . . ?
C017 Au02 O00G 173.1(10) . . ?
C017 Au02 N00K 80.2(10) . . ?
C017 Au02 C020 82.8(10) . . ?
C020 Au02 O00G 104.1(8) . . ?
C020 Au02 N00K 162.9(8) . . ?
O009 Au03 N00W 91.7(7) . . ?
C01Z Au03 O009 104.5(8) . . ?
C01Z Au03 N00W 163.7(8) . . ?
C027 Au03 O009 172.2(9) . . ?
C027 Au03 N00W 80.5(10) . . ?
C027 Au03 C01Z 83.2(10) . . ?
C00H Au04 N01K 77.4(6) . . ?
C00H Au04 C028 81.9(6) . . ?
C00H Au04 O1 170.5(6) . . ?
C028 Au04 N01K 159.3(5) . . ?
C028 Au04 O1 107.3(5) . . ?
O1 Au04 N01K 93.4(5) . . ?
C00U O007 Au01 132.6(11) . . ?
C025 O009 Au03 125.1(16) . . ?
C00Y N00A Au01 112.1(11) . . ?
C019 N00A Au01 127.8(12) . . ?
C019 N00A C00Y 120.0(16) . . ?
H00C C00B H00D 107.7 . . ?
C00O C00B H00C 108.5 . . ?
C00O C00B H00D 107.2 . . ?
C00O C00B C029 116.8(18) . . ?
C029 C00B H00C 108.8 . . ?
C029 C00B H00D 107.5 . . ?
C012 O00G Au02 126.6(16) . . ?
C01M C00H Au04 116.7(11) . . ?
C01M C00H C021 122.9(17) . . ?
C021 C00H Au04 120.4(13) . . ?
C00R C00I H00I 117.0 . . ?
C00R C00I C00S 126.0(13) . . ?
C00S C00I H00I 117.1 . . ?
C013 N00K Au02 113.8(15) . . ?
C01J N00K Au02 124.7(12) . . ?
C01J N00K C013 121.5(19) . . ?
C00O C00M H00M 118.5 . . ?
C01L C00M H00M 118.5 . . ?
C01L C00M C00O 123.0(18) . . ?
C027 C00N C00T 115.2(19) . . ?
C027 C00N C02T 120.2(19) . . ?
C02T C00N C00T 125(2) . . ?
C00M C00O C00B 117.6(17) . . ?
C016 C00O C00B 123.5(19) . . ?
C016 C00O C00M 118.6(18) . . ?
C01X C00Q H00Q 126.3 . . ?
C02C C00Q H00Q 126.2 . . ?
C02C C00Q C01X 107.5(10) . . ?
C00I C00R C01O 116.2(12) . . ?
C00I C00R C01Q 131.7(12) . . ?
C01O C00R C01Q 111.3(9) . . ?
C00I C00S C00Y 131.0(13) . . ?
C00I C00S C02Q 117.0(12) . . ?
C02Q C00S C00Y 112.0(13) . . ?
C00N C00T H00E 109.9 . . ?
C00N C00T H00F 109.6 . . ?
C00N C00T C01Z 109.2(18) . . ?
H00E C00T H00F 108.3 . . ?
C01Z C00T H00E 110.0 . . ?
C01Z C00T H00F 109.7 . . ?
O007 C00U O00J 126.6(14) . . ?
O007 C00U C02S 119.5(14) . . ?
O00J C00U C02S 113.6(16) . . ?
Au01 C00V H00A 110.4 . . ?
Au01 C00V H00B 110.3 . . ?
H00A C00V H00B 108.6 . . ?
C01D C00V Au01 107.0(9) . . ?
C01D C00V H00A 110.4 . . ?
C01D C00V H00B 110.1 . . ?
C01Y N00W Au03 129.4(13) . . ?
C01Y N00W C02A 119.3(18) . . ?
C02A N00W Au03 111.2(14) . . ?
C01D C00X C01O 136.3(12) . . ?
C01D C00X C02Q 114.5(14) . . ?
C01O C00X C02Q 108.0(12) . . ?
N00A C00Y C00S 115.0(14) . . ?
N00A C00Y C014 120.9(12) . . ?
C014 C00Y C00S 124.1(12) . . ?
O00G C012 C01V 112(2) . . ?
O00L C012 O00G 128(2) . . ?
O00L C012 C01V 119(2) . . ?
N00K C013 C023 122(2) . . ?
N00K C013 C02I 113(2) . . ?
C023 C013 C02I 125(2) . . ?
C00Y C014 H014 121.5 . . ?
C02G C014 C00Y 117.0(13) . . ?
C02G C014 H014 121.5 . . ?
C024 C015 C027 116(2) . . ?
C024 C015 C02A 127(2) . . ?
C027 C015 C02A 116(2) . . ?
C00O C016 H016 118.8 . . ?
C00O C016 C02I 122(2) . . ?
C02I C016 H016 119.5 . . ?
C01L C017 Au02 119.2(18) . . ?
C02I C017 Au02 117(2) . . ?
C02I C017 C01L 124(2) . . ?
N00A C019 H019 123.0 . . ?
N00A C019 C02P 113.9(13) . . ?
C02P C019 H019 123.0 . . ?
N01K C01B C01M 114.3(15) . . ?
N01K C01B C02M 118.3(12) . . ?
C02M C01B C01M 127.4(14) . . ?
C00V C01D H01A 108.4 . . ?
C00V C01D H01B 108.6 . . ?
C00X C01D C00V 115.1(12) . . ?
C00X C01D H01A 108.5 . . ?
C00X C01D H01B 108.6 . . ?
H01A C01D H01B 107.5 . . ?
C026 C01H H01H 120.5 . . ?
C026 C01H C02A 121(2) . . ?
C02A C01H H01H 118.2 . . ?
C01N C01I H01I 118.8 . . ?
C01N C01I C023 121.4(17) . . ?
C023 C01I H01I 119.8 . . ?
N00K C01J H01J 120.6 . . ?
N00K C01J C01N 118.4(16) . . ?
C01N C01J H01J 121.0 . . ?
C01B N01K Au04 112.4(11) . . ?
C02C N01K Au04 125.3(12) . . ?
C02C N01K C01B 122.3(16) . . ?
C00M C01L C017 114.4(18) . . ?
C00M C01L C02F 129(2) . . ?
C017 C01L C02F 116(2) . . ?
C00H C01M C01B 119.2(15) . . ?
C00H C01M C02R 118.5(12) . . ?
C01B C01M C02R 122.2(14) . . ?
C01I C01N C01J 117.7(16) . . ?
C01I C01N H01N 121.5 . . ?
C01J C01N H01N 120.8 . . ?
C00R C01O H01O 115.9 . . ?
C00X C01O C00R 128.3(11) . . ?
C00X C01O H01O 115.9 . . ?
C01Y C01P H01P 121.1 . . ?
C01Y C01P C026 118.7(17) . . ?
C026 C01P H01P 120.3 . . ?
C00R C01Q H01C 109.0 . . ?
C00R C01Q H01D 109.0 . . ?
H01C C01Q H01D 107.8 . . ?
C02B C01Q C00R 112.7(13) . . ?
C02B C01Q H01C 109.2 . . ?
C02B C01Q H01D 109.0 . . ?
F2 C01S C025 111.6(18) . . ?
F2 C01S F4 93.4(19) . . ?
F4 C01S C025 106.3(17) . . ?
F7 C01S C025 116.3(17) . . ?
F7 C01S F2 127.9(19) . . ?
F7 C01S F4 91.8(18) . . ?
H01G C01U H01K 108.8 . . ?
C021 C01U H01G 110.6 . . ?
C021 C01U H01K 110.6 . . ?
C028 C01U H01G 110.6 . . ?
C028 C01U H01K 110.6 . . ?
C028 C01U C021 105.5(11) . . ?
F011 C01V C012 110.7(15) . . ?
F011 C01V F018 81.0(12) . . ?
F018 C01V C012 106.8(15) . . ?
F01G C01V F011 117(2) . . ?
F01G C01V C012 120.7(19) . . ?
F01G C01V F018 113.1(18) . . ?
C021 C01W H01W 123.2 . . ?
C02D C01W H01W 123.2 . . ?
C02D C01W C021 113.7(10) . . ?
C00Q C01X H01X 119.7 . . ?
C02M C01X C00Q 120.6(12) . . ?
C02M C01X H01X 119.7 . . ?
N00W C01Y H01Y 117.7 . . ?
C01P C01Y N00W 125.0(17) . . ?
C01P C01Y H01Y 117.3 . . ?
Au03 C01Z H01E 108.8 . . ?
Au03 C01Z H01F 108.9 . . ?
C00T C01Z Au03 113.4(14) . . ?
C00T C01Z H01E 108.8 . . ?
C00T C01Z H01F 109.1 . . ?
H01E C01Z H01F 107.7 . . ?
Au02 C020 H02D 109.6 . . ?
Au02 C020 H02E 109.6 . . ?
H02D C020 H02E 108.1 . . ?
C02F C020 Au02 110.4(14) . . ?
C02F C020 H02D 109.4 . . ?
C02F C020 H02E 109.7 . . ?
C00H C021 C01U 113.3(13) . . ?
C00H C021 C01W 127.1(13) . . ?
C01W C021 C01U 117.3(9) . . ?
C013 C023 C01I 118.2(19) . . ?
C013 C023 H023 122.1 . . ?
C01I C023 H023 119.8 . . ?
C015 C024 H024 119.8 . . ?
C015 C024 C02H 120(2) . . ?
C02H C024 H024 120.3 . . ?
O009 C025 C01S 112(2) . . ?
O00Z C025 O009 131(2) . . ?
O00Z C025 C01S 117(2) . . ?
C01H C026 C01P 116.8(16) . . ?
C01H C026 H026 121.1 . . ?
C01P C026 H026 122.1 . . ?
C00N C027 Au03 118.8(18) . . ?
C00N C027 C015 124(2) . . ?
C015 C027 Au03 117(2) . . ?
Au04 C028 H02R 108.2 . . ?
Au04 C028 H02S 108.1 . . ?
C01U C028 Au04 116.2(10) . . ?
C01U C028 H02R 108.4 . . ?
C01U C028 H02S 108.2 . . ?
H02R C028 H02S 107.3 . . ?
C00B C029 H02F 110.9 . . ?
C00B C029 H02H 109.3 . . ?
C00B C029 H02I 108.2 . . ?
H02F C029 H02H 109.5 . . ?
H02F C029 H02I 109.5 . . ?
H02H C029 H02I 109.5 . . ?
N00W C02A C015 115(2) . . ?
C01H C02A N00W 118(2) . . ?
C01H C02A C015 127(2) . . ?
C01Q C02B H02A 109.4 . . ?
C01Q C02B H02B 109.6 . . ?
C01Q C02B H02C 109.4 . . ?
H02A C02B H02B 109.5 . . ?
H02A C02B H02C 109.5 . . ?
H02B C02B H02C 109.5 . . ?
C00Q C02C H02U 115.2 . . ?
N01K C02C C00Q 129.5(14) . . ?
N01K C02C H02U 115.2 . . ?
C01W C02D C02N 129.0(10) . . ?
C01W C02D C02R 121.7(10) . . ?
C02N C02D C02R 109.2(9) . . ?
C01L C02F C020 111.5(19) . . ?
C01L C02F H02J 109.5 . . ?
C01L C02F H02K 109.2 . . ?
C020 C02F H02J 109.4 . . ?
C020 C02F H02K 109.2 . . ?
H02J C02F H02K 107.9 . . ?
C014 C02G H02G 120.8 . . ?
C02P C02G C014 118.4(14) . . ?
C02P C02G H02G 120.8 . . ?
C024 C02H C02U 118.3(17) . . ?
C02T C02H C024 120.7(17) . . ?
C02T C02H C02U 120.6(17) . . ?
C016 C02I C013 125(2) . . ?
C017 C02I C013 116(2) . . ?
C017 C02I C016 118(2) . . ?
H02V C02J H02W 109.5 . . ?
H02V C02J H02X 109.5 . . ?
H02W C02J H02X 109.5 . . ?
C02N C02J H02V 109.4 . . ?
C02N C02J H02W 109.4 . . ?
C02N C02J H02X 109.5 . . ?
H02L C02L H02M 109.5 . . ?
H02L C02L H02N 109.5 . . ?
H02M C02L H02N 109.5 . . ?
C02U C02L H02L 111.5 . . ?
C02U C02L H02M 108.6 . . ?
C02U C02L H02N 108.3 . . ?
C01B C02M C01X 121.5(13) . . ?
C01B C02M H02Y 119.2 . . ?
C01X C02M H02Y 119.2 . . ?
C02D C02N C02J 108.9(12) . . ?
C02D C02N H02Z 109.9 . . ?
C02D C02N H 110.0 . . ?
C02J C02N H02Z 109.9 . . ?
C02J C02N H 109.9 . . ?
H02Z C02N H 108.3 . . ?
C019 C02P H02P 115.2 . . ?
C02G C02P C019 129.6(13) . . ?
C02G C02P H02P 115.1 . . ?
C00S C02Q Au01 117.4(11) . . ?
C00X C02Q Au01 119.2(13) . . ?
C00X C02Q C00S 123.2(16) . . ?
C01M C02R C02D 115.2(10) . . ?
C01M C02R H02 122.3 . . ?
C02D C02R H02 122.4 . . ?
F00E C02S F00F 95.6(17) . . ?
F00E C02S C00U 112.7(17) . . ?
F00F C02S C00U 114.7(19) . . ?
F02K C02S F00E 107.7(17) . . ?
F02K C02S F00F 104.9(16) . . ?
F02K C02S C00U 119(2) . . ?
C00N C02T H02T 121.0 . . ?
C02H C02T C00N 118.2(18) . . ?
C02H C02T H02T 120.8 . . ?
C02H C02U H02O 108.3 . . ?
C02H C02U H02Q 110.7 . . ?
C02L C02U C02H 111.2(18) . . ?
C02L C02U H02O 108.2 . . ?
C02L C02U H02Q 110.7 . . ?
H02O C02U H02Q 107.6 . . ?
C3 O1 Au04 120.3(10) . . ?
O1 C3 C7 105.9(12) . . ?
O2 C3 O1 132.6(16) . . ?
O2 C3 C7 121.2(16) . . ?
F9 C7 C3 109.4(17) . . ?
F9 C7 F5 115(2) . . ?
F9 C7 F6 108.8(18) . . ?
F5 C7 C3 113.5(15) . . ?
F6 C7 C3 102.0(18) . . ?
F6 C7 F5 107(2) . . ?
C01S F4 F7 41.5(11) . . ?
C01S F7 F4 46.7(12) . . ?

loop_
_geom_bond_atom_site_label_1
_geom_bond_atom_site_label_2
_geom_bond_distance
_geom_bond_site_symmetry_2
_geom_bond_publ_flag
Au01 O007 2.041(12) . ?
Au01 N00A 2.143(17) . ?
Au01 C00V 2.031(16) . ?
Au01 C02Q 1.96(2) . ?
Au02 O00G 2.087(17) . ?
Au02 N00K 2.122(19) . ?
Au02 C017 1.93(2) . ?
Au02 C020 2.06(2) . ?
Au03 O009 2.117(17) . ?
Au03 N00W 2.159(19) . ?
Au03 C01Z 2.04(2) . ?
Au03 C027 1.97(2) . ?
Au04 C00H 1.92(2) . ?
Au04 N01K 2.143(17) . ?
Au04 C028 2.071(16) . ?
Au04 O1 2.145(12) . ?
O007 C00U 1.29(2) . ?
O009 C025 1.27(3) . ?
N00A C00Y 1.36(2) . ?
N00A C019 1.34(2) . ?
C00B H00C 0.9900 . ?
C00B H00D 0.9900 . ?
C00B C00O 1.50(3) . ?
C00B C029 1.53(3) . ?
F00E C02S 1.38(2) . ?
F00F C02S 1.37(2) . ?
O00G C012 1.27(3) . ?
C00H C01M 1.37(2) . ?
C00H C021 1.361(19) . ?
C00I H00I 0.9500 . ?
C00I C00R 1.205(15) . ?
C00I C00S 1.359(18) . ?
O00J C00U 1.258(17) . ?
N00K C013 1.34(3) . ?
N00K C01J 1.34(2) . ?
O00L C012 1.20(3) . ?
C00M H00M 0.9500 . ?
C00M C00O 1.39(2) . ?
C00M C01L 1.44(3) . ?
C00N C00T 1.56(3) . ?
C00N C027 1.37(3) . ?
C00N C02T 1.35(3) . ?
C00O C016 1.36(3) . ?
C00Q H00Q 0.9500 . ?
C00Q C01X 1.593(14) . ?
C00Q C02C 1.37(2) . ?
C00R C01O 1.414(14) . ?
C00R C01Q 1.55(2) . ?
C00S C00Y 1.621(18) . ?
C00S C02Q 1.42(2) . ?
C00T H00E 0.9900 . ?
C00T H00F 0.9900 . ?
C00T C01Z 1.54(3) . ?
C00U C02S 1.41(2) . ?
C00V H00A 0.9900 . ?
C00V H00B 0.9900 . ?
C00V C01D 1.670(18) . ?
N00W C01Y 1.33(2) . ?
N00W C02A 1.39(3) . ?
C00X C01D 1.361(17) . ?
C00X C01O 1.401(18) . ?
C00X C02Q 1.416(19) . ?
C00Y C014 1.40(2) . ?
O00Z C025 1.24(3) . ?
F011 C01V 1.34(2) . ?
C012 C01V 1.54(3) . ?
C013 C023 1.38(3) . ?
C013 C02I 1.48(3) . ?
C014 H014 0.9500 . ?
C014 C02G 1.389(15) . ?
C015 C024 1.39(3) . ?
C015 C027 1.39(4) . ?
C015 C02A 1.47(3) . ?
C016 H016 0.9500 . ?
C016 C02I 1.41(3) . ?
C017 C01L 1.40(3) . ?
C017 C02I 1.38(4) . ?
F018 C01V 1.426(19) . ?
C019 H019 0.9500 . ?
C019 C02P 1.42(2) . ?
C01B N01K 1.35(2) . ?
C01B C01M 1.324(18) . ?
C01B C02M 1.38(2) . ?
C01D H01A 0.9900 . ?
C01D H01B 0.9900 . ?
F01G C01V 1.16(2) . ?
C01H H01H 0.9500 . ?
C01H C026 1.36(3) . ?
C01H C02A 1.39(3) . ?
C01I H01I 0.9500 . ?
C01I C01N 1.32(2) . ?
C01I C023 1.40(3) . ?
C01J H01J 0.9500 . ?
C01J C01N 1.48(2) . ?
N01K C02C 1.33(2) . ?
C01L C02F 1.44(3) . ?
C01M C02R 1.439(18) . ?
C01N H01N 0.9500 . ?
C01O H01O 0.9500 . ?
C01P H01P 0.9500 . ?
C01P C01Y 1.29(2) . ?
C01P C026 1.46(2) . ?
C01Q H01C 0.9900 . ?
C01Q H01D 0.9900 . ?
C01Q C02B 1.50(2) . ?
C01S C025 1.54(3) . ?
C01S F2 1.24(2) . ?
C01S F4 1.36(2) . ?
C01S F7 1.24(2) . ?
C01U H01G 0.9900 . ?
C01U H01K 0.9900 . ?
C01U C021 1.665(16) . ?
C01U C028 1.447(18) . ?
C01W H01W 0.9500 . ?
C01W C021 1.403(19) . ?
C01W C02D 1.386(14) . ?
C01X H01X 0.9500 . ?
C01X C02M 1.382(15) . ?
C01Y H01Y 0.9500 . ?
C01Z H01E 0.9900 . ?
C01Z H01F 0.9900 . ?
C020 H02D 0.9900 . ?
C020 H02E 0.9900 . ?
C020 C02F 1.57(3) . ?
C023 H023 0.9500 . ?
C024 H024 0.9500 . ?
C024 C02H 1.42(3) . ?
C026 H026 0.9500 . ?
C028 H02R 0.9900 . ?
C028 H02S 0.9900 . ?
C029 H02F 0.9800 . ?
C029 H02H 0.9800 . ?
C029 H02I 0.9800 . ?
C02B H02A 0.9800 . ?
C02B H02B 0.9800 . ?
C02B H02C 0.9800 . ?
C02C H02U 0.9500 . ?
C02D C02N 1.51(2) . ?
C02D C02R 1.610(14) . ?
C02F H02J 0.9900 . ?
C02F H02K 0.9900 . ?
C02G H02G 0.9500 . ?
C02G C02P 1.187(15) . ?
C02H C02T 1.43(2) . ?
C02H C02U 1.52(3) . ?
C02J H02V 0.9800 . ?
C02J H02W 0.9800 . ?
C02J H02X 0.9800 . ?
C02J C02N 1.56(2) . ?
F02K C02S 1.33(3) . ?
C02L H02L 0.9800 . ?
C02L H02M 0.9800 . ?
C02L H02N 0.9800 . ?
C02L C02U 1.47(3) . ?
C02M H02Y 0.9500 . ?
C02N H02Z 0.9900 . ?
C02N H 0.9900 . ?
C02P H02P 0.9500 . ?
C02R H02 0.9500 . ?
C02T H02T 0.9500 . ?
C02U H02O 0.9900 . ?
C02U H02Q 0.9900 . ?
O1 C3 1.29(2) . ?
F9 C7 1.27(2) . ?
O2 C3 1.187(16) . ?
C3 C7 1.66(2) . ?
F5 C7 1.28(2) . ?
F6 C7 1.30(3) . ?
F4 F7 1.86(2) . ?

loop_
_geom_torsion_atom_site_label_1
_geom_torsion_atom_site_label_2
_geom_torsion_atom_site_label_3
_geom_torsion_atom_site_label_4
_geom_torsion
_geom_torsion_site_symmetry_1
_geom_torsion_site_symmetry_2
_geom_torsion_site_symmetry_3
_geom_torsion_site_symmetry_4
_geom_torsion_publ_flag
Au01 O007 C00U O00J -4(3) . . . . ?
Au01 O007 C00U C02S -177.7(16) . . . . ?
Au01 N00A C00Y C00S 4.5(17) . . . . ?
Au01 N00A C00Y C014 -176.9(11) . . . . ?
Au01 N00A C019 C02P 176.4(10) . . . . ?
Au01 C00V C01D C00X -0.8(14) . . . . ?
Au02 O00G C012 O00L 8(4) . . . . ?
Au02 O00G C012 C01V -179.4(12) . . . . ?
Au02 N00K C013 C023 -179.1(16) . . . . ?
Au02 N00K C013 C02I -1(2) . . . . ?
Au02 N00K C01J C01N -176.9(11) . . . . ?
Au02 C017 C01L C00M 177.6(14) . . . . ?
Au02 C017 C01L C02F 0(3) . . . . ?
Au02 C017 C02I C013 0(2) . . . . ?
Au02 C017 C02I C016 -178.0(13) . . . . ?
Au02 C020 C02F C01L 0(2) . . . . ?
Au03 O009 C025 O00Z 12(4) . . . . ?
Au03 O009 C025 C01S -173.1(12) . . . . ?
Au03 N00W C01Y C01P -178.8(13) . . . . ?
Au03 N00W C02A C015 2(2) . . . . ?
Au03 N00W C02A C01H -178.8(15) . . . . ?
Au04 C00H C01M C01B 0(2) . . . . ?
Au04 C00H C01M C02R 179.1(11) . . . . ?
Au04 C00H C021 C01U -8.3(19) . . . . ?
Au04 C00H C021 C01W -170.3(11) . . . . ?
Au04 N01K C02C C00Q -177.3(13) . . . . ?
Au04 O1 C3 O2 -4(3) . . . . ?
Au04 O1 C3 C7 -177.5(12) . . . . ?
O007 C00U C02S F00E -33(3) . . . . ?
O007 C00U C02S F00F -141.3(19) . . . . ?
O007 C00U C02S F02K 94(2) . . . . ?
N00A C00Y C014 C02G -2(2) . . . . ?
N00A C019 C02P C02G 2(3) . . . . ?
C00B C00O C016 C02I -175.1(19) . . . . ?
O00G C012 C01V F011 -59(2) . . . . ?
O00G C012 C01V F018 -145.6(17) . . . . ?
O00G C012 C01V F01G 83(3) . . . . ?
C00H C01M C02R C02D -6(2) . . . . ?
C00I C00R C01O C00X 1.7(18) . . . . ?
C00I C00R C01Q C02B -86.0(18) . . . . ?
C00I C00S C00Y N00A 173.6(15) . . . . ?
C00I C00S C00Y C014 -5(3) . . . . ?
C00I C00S C02Q Au01 -175.5(11) . . . . ?
C00I C00S C02Q C00X -1(3) . . . . ?
O00J C00U C02S F00E 152.1(17) . . . . ?
O00J C00U C02S F00F 44(3) . . . . ?
O00J C00U C02S F02K -81(2) . . . . ?
N00K C013 C023 C01I 3(3) . . . . ?
N00K C013 C02I C016 179.1(18) . . . . ?
N00K C013 C02I C017 1(3) . . . . ?
N00K C01J C01N C01I -11(2) . . . . ?
O00L C012 C01V F011 115(2) . . . . ?
O00L C012 C01V F018 28(3) . . . . ?
O00L C012 C01V F01G -103(3) . . . . ?
C00M C00O C016 C02I -1(3) . . . . ?
C00M C01L C02F C020 -177(2) . . . . ?
C00N C00T C01Z Au03 5(2) . . . . ?
C00O C00M C01L C017 0(3) . . . . ?
C00O C00M C01L C02F 177(2) . . . . ?
C00O C016 C02I C013 -177.8(18) . . . . ?
C00O C016 C02I C017 1(3) . . . . ?
C00Q C01X C02M C01B 6(2) . . . . ?
C00R C00I C00S C00Y 171.7(15) . . . . ?
C00R C00I C00S C02Q -9(2) . . . . ?
C00S C00I C00R C01O 9(2) . . . . ?
C00S C00I C00R C01Q 177.5(15) . . . . ?
C00S C00Y C014 C02G 176.8(13) . . . . ?
C00T C00N C027 Au03 0(3) . . . . ?
C00T C00N C027 C015 178.8(18) . . . . ?
C00T C00N C02T C02H 179.3(17) . . . . ?
C00Y N00A C019 C02P 0(2) . . . . ?
C00Y C00S C02Q Au01 4(2) . . . . ?
C00Y C00S C02Q C00X 178.0(15) . . . . ?
C00Y C014 C02G C02P 3(2) . . . . ?
C013 N00K C01J C01N 5(3) . . . . ?
C014 C02G C02P C019 -4(3) . . . . ?
C015 C024 C02H C02T -3(3) . . . . ?
C015 C024 C02H C02U -176.2(19) . . . . ?
C017 C01L C02F C020 0(3) . . . . ?
C019 N00A C00Y C00S -178.1(14) . . . . ?
C019 N00A C00Y C014 0(2) . . . . ?
C01B N01K C02C C00Q 1(3) . . . . ?
C01B C01M C02R C02D 173.1(14) . . . . ?
C01D C00X C01O C00R -176.3(14) . . . . ?
C01D C00X C02Q Au01 -7(2) . . . . ?
C01D C00X C02Q C00S 178.8(15) . . . . ?
C01J N00K C013 C023 -1(3) . . . . ?
C01J N00K C013 C02I 176.6(18) . . . . ?
N01K C01B C01M C00H 0(2) . . . . ?
N01K C01B C01M C02R -178.8(13) . . . . ?
N01K C01B C02M C01X -2(2) . . . . ?
C01L C00M C00O C00B 175.0(19) . . . . ?
C01L C00M C00O C016 1(3) . . . . ?
C01L C017 C02I C013 179.2(18) . . . . ?
C01L C017 C02I C016 1(3) . . . . ?
C01M C00H C021 C01U 171.6(15) . . . . ?
C01M C00H C021 C01W 10(3) . . . . ?
C01M C01B N01K Au04 -0.2(18) . . . . ?
C01M C01B N01K C02C -178.9(16) . . . . ?
C01M C01B C02M C01X 175.0(15) . . . . ?
C01N C01I C023 C013 -9(3) . . . . ?
C01O C00R C01Q C02B 83.0(13) . . . . ?
C01O C00X C01D C00V 170.6(14) . . . . ?
C01O C00X C02Q Au01 -176.8(10) . . . . ?
C01O C00X C02Q C00S 9(2) . . . . ?
C01Q C00R C01O C00X -169.2(13) . . . . ?
C01W C02D C02N C02J -47.2(18) . . . . ?
C01W C02D C02R C01M 5.3(17) . . . . ?
C01X C00Q C02C N01K 2(2) . . . . ?
C01Y N00W C02A C015 179.1(18) . . . . ?
C01Y N00W C02A C01H -2(3) . . . . ?
C01Y C01P C026 C01H 10(2) . . . . ?
C021 C00H C01M C01B -179.6(16) . . . . ?
C021 C00H C01M C02R -1(3) . . . . ?
C021 C01U C028 Au04 -17.1(14) . . . . ?
C021 C01W C02D C02N -176.6(13) . . . . ?
C021 C01W C02D C02R 1.8(15) . . . . ?
C023 C013 C02I C016 -3(3) . . . . ?
C023 C013 C02I C017 178.3(19) . . . . ?
C023 C01I C01N C01J 13(2) . . . . ?
C024 C015 C027 Au03 -179.9(13) . . . . ?
C024 C015 C027 C00N 2(3) . . . . ?
C024 C015 C02A N00W 177.7(18) . . . . ?
C024 C015 C02A C01H -1(3) . . . . ?
C024 C02H C02T C00N 2(3) . . . . ?
C024 C02H C02U C02L -141.3(18) . . . . ?
C025 C01S F4 F7 118(2) . . . . ?
C025 C01S F7 F4 -109(2) . . . . ?
C026 C01H C02A N00W 4(3) . . . . ?
C026 C01H C02A C015 -177.1(18) . . . . ?
C026 C01P C01Y N00W -9(3) . . . . ?
C027 C00N C00T C01Z -3(3) . . . . ?
C027 C00N C02T C02H 1(3) . . . . ?
C027 C015 C024 C02H 1(3) . . . . ?
C027 C015 C02A N00W -1(3) . . . . ?
C027 C015 C02A C01H -179.6(19) . . . . ?
C028 C01U C021 C00H 16.1(17) . . . . ?
C028 C01U C021 C01W -180.0(12) . . . . ?
C029 C00B C00O C00M -57(3) . . . . ?
C029 C00B C00O C016 117(2) . . . . ?
C02A N00W C01Y C01P 5(3) . . . . ?
C02A C015 C024 C02H -176.8(18) . . . . ?
C02A C015 C027 Au03 -1(2) . . . . ?
C02A C015 C027 C00N 180.0(19) . . . . ?
C02A C01H C026 C01P -8(3) . . . . ?
C02C C00Q C01X C02M -5.1(18) . . . . ?
C02D C01W C021 C00H -10(2) . . . . ?
C02D C01W C021 C01U -170.9(10) . . . . ?
C02I C013 C023 C01I -175.0(18) . . . . ?
C02I C017 C01L C00M -1(3) . . . . ?
C02I C017 C01L C02F -178.6(19) . . . . ?
C02M C01B N01K Au04 177.4(10) . . . . ?
C02M C01B N01K C02C -1(2) . . . . ?
C02M C01B C01M C00H -177.4(15) . . . . ?
C02M C01B C01M C02R 4(3) . . . . ?
C02N C02D C02R C01M -176.0(12) . . . . ?
C02Q C00S C00Y N00A -6(2) . . . . ?
C02Q C00S C00Y C014 176.0(14) . . . . ?
C02Q C00X C01D C00V 4.8(18) . . . . ?
C02Q C00X C01O C00R -9.9(19) . . . . ?
C02R C02D C02N C02J 134.2(10) . . . . ?
C02T C00N C00T C01Z 178(2) . . . . ?
C02T C00N C027 Au03 178.6(15) . . . . ?
C02T C00N C027 C015 -3(3) . . . . ?
C02T C02H C02U C02L 46(3) . . . . ?
C02U C02H C02T C00N 174.7(19) . . . . ?
O1 C3 C7 F9 146.6(18) . . . . ?
O1 C3 C7 F5 16(3) . . . . ?
O1 C3 C7 F6 -98.3(19) . . . . ?
O2 C3 C7 F9 -28(3) . . . . ?
O2 C3 C7 F5 -158(2) . . . . ?
O2 C3 C7 F6 87(2) . . . . ?
F2 C01S C025 O009 -170(2) . . . . ?
F2 C01S C025 O00Z 6(3) . . . . ?
F2 C01S F4 F7 -128.1(19) . . . . ?
F2 C01S F7 F4 96(2) . . . . ?
F4 C01S C025 O009 -69(3) . . . . ?
F4 C01S C025 O00Z 107(2) . . . . ?
F7 C01S C025 O009 31(3) . . . . ?
F7 C01S C025 O00Z -152.6(19) . . . . ?
